data_7039010
loop_
_publ_author_name
'Wang, Ze-Ping'
'Hu, Bing'
'Qi, Xing-Hui'
'Shen, Nan-Nan'
'Huang, Xiao-Ying'

_publ_section_title
;
 Microwave-assisted ionothermal synthesis of a water-stable
 Eu-coordination polymer: a Ba(2+) ion detector and fluorescence
 thermometer.
;
_journal_issue 21
_journal_name_full 'Dalton transactions (Cambridge, England : 2003)'
_journal_page_first 8745
_journal_page_last 8752
_journal_paper_doi 10.1039/c6dt00641h
_journal_volume 45
_journal_year 2016
_chemical_formula_moiety 'C8 H4 Ba O6'
_chemical_formula_sum 'C8 H4 Ba O6'
_chemical_formula_weight 333.45
_chemical_name_systematic
;
 ?
;
_space_group_crystal_system triclinic
_space_group_IT_number 2
_space_group_name_Hall '-P 1'
_space_group_name_H-M_alt 'P -1'
_symmetry_space_group_name_Hall '-P 1'
_symmetry_space_group_name_H-M 'P -1'
_atom_sites_solution_hydrogens mixed
_audit_creation_method SHELXL-2013
_audit_update_record
;
2016-01-31 deposited with the CCDC.
2016-04-11 downloaded from the CCDC.
;
_cell_angle_alpha 69.771(4)
_cell_angle_beta 67.998(5)
_cell_angle_gamma 79.288(4)
_cell_formula_units_Z 2
_cell_length_a 7.3881(4)
_cell_length_b 7.4300(3)
_cell_length_c 8.0377(4)
_cell_measurement_reflns_used 4719
_cell_measurement_temperature 100.0(2)
_cell_measurement_theta_max 29.8050
_cell_measurement_theta_min 3.4080
_cell_volume 383.05(4)
_computing_cell_refinement 'CrysAlisPro 1.171.38.41 (Rigaku OD, 2015)'
_computing_data_collection 'CrysAlisPro 1.171.38.41 (Rigaku OD, 2015)'
_computing_data_reduction 'CrysAlisPro 1.171.38.41 (Rigaku OD, 2015)'
_computing_molecular_graphics 'Diamond 3'
_computing_publication_material 'office 2007'
_computing_structure_refinement 'SHELXL-2013 (Sheldrick, 2013)'
_computing_structure_solution 'SHELXL-2013 (Sheldrick, 2013)'
_diffrn_ambient_temperature 100.0(2)
_diffrn_detector_area_resol_mean 10.3503
_diffrn_measured_fraction_theta_full 0.997
_diffrn_measured_fraction_theta_max 0.905
_diffrn_measurement_device_type 'SuperNova, Dual, Cu at zero, Atlas'
_diffrn_measurement_method '\w scans'
_diffrn_radiation_type 'Mo K\a'
_diffrn_radiation_wavelength 0.71073
_diffrn_reflns_av_R_equivalents 0.0402
_diffrn_reflns_av_unetI/netI 0.0419
_diffrn_reflns_Laue_measured_fraction_full 0.997
_diffrn_reflns_Laue_measured_fraction_max 0.905
_diffrn_reflns_limit_h_max 10
_diffrn_reflns_limit_h_min -10
_diffrn_reflns_limit_k_max 10
_diffrn_reflns_limit_k_min -10
_diffrn_reflns_limit_l_max 11
_diffrn_reflns_limit_l_min -11
_diffrn_reflns_number 7330
_diffrn_reflns_point_group_measured_fraction_full 0.997
_diffrn_reflns_point_group_measured_fraction_max 0.905
_diffrn_reflns_theta_full 25.242
_diffrn_reflns_theta_max 29.910
_diffrn_reflns_theta_min 3.370
_diffrn_source 'micro-focus sealed X-ray tube'
_exptl_absorpt_coefficient_mu 5.190
_exptl_absorpt_correction_T_max 1.00000
_exptl_absorpt_correction_T_min 0.86428
_exptl_absorpt_correction_type multi-scan
_exptl_absorpt_process_details
;
CrysAlisPro 1.171.38.41 (Rigaku Oxford Diffraction, 2015)
Empirical absorption correction using spherical harmonics,
 implemented in SCALE3 ABSPACK scaling algorithm.
;
_exptl_crystal_colour colorless
_exptl_crystal_density_diffrn 2.891
_exptl_crystal_description plate
_exptl_crystal_F_000 312
_exptl_crystal_size_max 0.080
_exptl_crystal_size_mid 0.050
_exptl_crystal_size_min 0.020
_refine_diff_density_max 1.438
_refine_diff_density_min -0.790
_refine_diff_density_rms 0.177
_refine_ls_extinction_method none
_refine_ls_goodness_of_fit_ref 1.064
_refine_ls_hydrogen_treatment mixed
_refine_ls_matrix_type full
_refine_ls_number_parameters 142
_refine_ls_number_reflns 2008
_refine_ls_number_restraints 2
_refine_ls_restrained_S_all 1.064
_refine_ls_R_factor_all 0.0278
_refine_ls_R_factor_gt 0.0235
_refine_ls_shift/su_max 0.000
_refine_ls_shift/su_mean 0.000
_refine_ls_structure_factor_coef Fsqd
_refine_ls_weighting_details
;
 w=1/[\s^2^(Fo^2^)+(0.0166P)^2^+0.0857P]
 where P=(Fo^2^+2Fc^2^)/3
;
_refine_ls_weighting_scheme calc
_refine_ls_wR_factor_gt 0.0438
_refine_ls_wR_factor_ref 0.0460
_reflns_Friedel_coverage 0.000
_reflns_number_gt 1858
_reflns_number_total 2008
_reflns_threshold_expression 'I > 2\s(I)'
_cod_data_source_file c6dt00641h2.cif
_cod_data_source_block added_by_encifer
_cod_depositor_comments 'Adding full bibliography for 7039009--7039010.cif.'
_cod_database_code 7039010
_shelx_space_group_comment
;
The symmetry employed for this shelxl refinement is uniquely defined
by the following loop, which should always be used as a source of
symmetry information in preference to the above space-group names.
They are only intended as comments.
;
_shelx_estimated_absorpt_t_min 0.682
_shelx_estimated_absorpt_t_max 0.903
_shelxl_version_number 2013-2

loop_
_space_group_symop_operation_xyz
'x, y, z'
'-x, -y, -z'

loop_
_atom_site_label
_atom_site_type_symbol
_atom_site_fract_x
_atom_site_fract_y
_atom_site_fract_z
_atom_site_U_iso_or_equiv
_atom_site_adp_type
_atom_site_occupancy
_atom_site_site_symmetry_order
_atom_site_calc_flag
_atom_site_refinement_flags_posn
_atom_site_refinement_flags_adp
Ba1 Ba 0.14870(3) 0.06970(2) 0.16316(2) 0.00602(6) Uani 1 1 d . .
O1 O 0.5472(3) 0.0396(3) 0.1405(3) 0.0075(4) Uani 1 1 d . .
O2 O 0.8087(3) 0.1989(3) 0.0610(3) 0.0077(4) Uani 1 1 d . .
O3 O 0.1379(3) 0.8343(3) 0.5190(3) 0.0085(4) Uani 1 1 d . .
O4 O 0.0066(3) 0.5785(3) 0.7525(3) 0.0089(4) Uani 1 1 d . .
O5 O 0.0955(3) 0.2434(3) 0.7108(3) 0.0086(5) Uani 1 1 d D .
H5 H 0.036(5) 0.329(3) 0.756(4) 0.010 Uiso 1 1 d D U
O6 O 0.6859(3) 0.5736(3) 0.0566(3) 0.0074(4) Uani 1 1 d D .
H6 H 0.763(4) 0.489(3) 0.022(4) 0.009 Uiso 1 1 d D U
C1 C 0.6297(4) 0.1678(4) 0.1499(4) 0.0063(6) Uani 1 1 d . .
C2 C 0.5069(4) 0.2925(4) 0.2695(4) 0.0062(6) Uani 1 1 d . .
C3 C 0.3552(4) 0.2138(4) 0.4355(4) 0.0071(6) Uani 1 1 d . .
H3A H 0.3342 0.0810 0.4739 0.008 Uiso 1 1 calc R U
C4 C 0.2359(4) 0.3279(4) 0.5437(4) 0.0066(6) Uani 1 1 d . .
C5 C 0.2592(4) 0.5262(4) 0.4815(4) 0.0069(6) Uani 1 1 d . .
C6 C 0.4114(4) 0.6028(4) 0.3175(4) 0.0072(6) Uani 1 1 d . .
H6A H 0.4290 0.7365 0.2758 0.009 Uiso 1 1 calc R U
C7 C 0.5368(4) 0.4878(4) 0.2148(4) 0.0077(6) Uani 1 1 d . .
C8 C 0.1273(4) 0.6554(4) 0.5909(4) 0.0066(6) Uani 1 1 d . .

loop_
_atom_site_aniso_label
_atom_site_aniso_U_11
_atom_site_aniso_U_22
_atom_site_aniso_U_33
_atom_site_aniso_U_23
_atom_site_aniso_U_13
_atom_site_aniso_U_12
Ba1 0.00501(10) 0.00599(10) 0.00656(9) -0.00263(7) -0.00059(7) -0.00066(7)
O1 0.0060(11) 0.0068(10) 0.0104(10) -0.0051(9) -0.0013(8) -0.0003(8)
O2 0.0065(11) 0.0085(11) 0.0081(10) -0.0032(8) -0.0020(8) 0.0000(9)
O3 0.0097(11) 0.0070(10) 0.0074(10) -0.0019(8) -0.0015(8) -0.0012(9)
O4 0.0075(11) 0.0104(11) 0.0076(10) -0.0037(9) -0.0003(8) -0.0008(9)
O5 0.0083(11) 0.0066(11) 0.0069(10) -0.0029(8) 0.0036(8) -0.0025(9)
O6 0.0058(11) 0.0063(10) 0.0062(10) -0.0025(8) 0.0026(8) 0.0002(8)
C1 0.0104(16) 0.0046(14) 0.0037(13) 0.0008(11) -0.0042(11) -0.0001(12)
C2 0.0067(15) 0.0058(14) 0.0067(13) -0.0038(11) -0.0023(11) 0.0019(12)
C3 0.0060(15) 0.0038(14) 0.0102(14) -0.0004(12) -0.0029(11) -0.0006(11)
C4 0.0053(15) 0.0091(15) 0.0036(13) -0.0005(11) -0.0006(11) -0.0014(12)
C5 0.0075(15) 0.0090(15) 0.0057(13) -0.0022(12) -0.0040(11) -0.0006(12)
C6 0.0076(15) 0.0060(14) 0.0087(14) -0.0006(12) -0.0047(12) -0.0009(12)
C7 0.0058(15) 0.0119(15) 0.0041(13) -0.0002(12) -0.0014(11) -0.0024(12)
C8 0.0029(14) 0.0125(16) 0.0063(13) -0.0039(12) -0.0028(11) -0.0001(12)

loop_
_atom_type_symbol
_atom_type_description
_atom_type_scat_dispersion_real
_atom_type_scat_dispersion_imag
_atom_type_scat_source
C C 0.0033 0.0016 'International Tables Vol C Tables 4.2.6.8 and 6.1.1.4'
H H 0.0000 0.0000 'International Tables Vol C Tables 4.2.6.8 and 6.1.1.4'
Ba Ba -0.3244 2.2819 'International Tables Vol C Tables 4.2.6.8 and 6.1.1.4'
O O 0.0106 0.0060 'International Tables Vol C Tables 4.2.6.8 and 6.1.1.4'

loop_
_geom_angle_atom_site_label_1
_geom_angle_atom_site_label_2
_geom_angle_atom_site_label_3
_geom_angle
_geom_angle_site_symmetry_1
_geom_angle_site_symmetry_3
O3 Ba1 O6 131.36(6) 1_545 2_665
O3 Ba1 O2 122.81(6) 1_545 1_455
O6 Ba1 O2 91.06(6) 2_665 1_455
O3 Ba1 O1 77.34(6) 1_545 .
O6 Ba1 O1 70.70(6) 2_665 .
O2 Ba1 O1 159.55(6) 1_455 .
O3 Ba1 O4 99.35(6) 1_545 2_566
O6 Ba1 O4 56.49(6) 2_665 2_566
O2 Ba1 O4 71.16(6) 1_455 2_566
O1 Ba1 O4 104.23(6) . 2_566
O3 Ba1 O3 61.95(7) 1_545 2_566
O6 Ba1 O3 101.53(6) 2_665 2_566
O2 Ba1 O3 75.05(6) 1_455 2_566
O1 Ba1 O3 116.68(6) . 2_566
O4 Ba1 O3 45.77(6) 2_566 2_566
O3 Ba1 O1 114.56(6) 1_545 2_655
O6 Ba1 O1 79.48(6) 2_665 2_655
O2 Ba1 O1 108.73(6) 1_455 2_655
O1 Ba1 O1 60.00(7) . 2_655
O4 Ba1 O1 135.74(6) 2_566 2_655
O3 Ba1 O1 176.12(6) 2_566 2_655
O3 Ba1 O5 68.97(6) 1_545 2_556
O6 Ba1 O5 158.80(6) 2_665 2_556
O2 Ba1 O5 69.63(6) 1_455 2_556
O1 Ba1 O5 126.43(6) . 2_556
O4 Ba1 O5 121.05(6) 2_566 2_556
O3 Ba1 O5 82.37(6) 2_566 2_556
O1 Ba1 O5 98.05(6) 2_655 2_556
O3 Ba1 O2 105.60(6) 1_545 2_655
O6 Ba1 O2 114.05(5) 2_665 2_655
O2 Ba1 O2 81.07(6) 1_455 2_655
O1 Ba1 O2 97.65(6) . 2_655
O4 Ba1 O2 149.83(6) 2_566 2_655
O3 Ba1 O2 137.19(6) 2_566 2_655
O1 Ba1 O2 44.19(6) 2_655 2_655
O5 Ba1 O2 55.93(5) 2_556 2_655
O3 Ba1 C8 80.64(7) 1_545 2_566
O6 Ba1 C8 79.24(7) 2_665 2_566
O2 Ba1 C8 70.97(7) 1_455 2_566
O1 Ba1 C8 112.83(7) . 2_566
O4 Ba1 C8 23.04(6) 2_566 2_566
O3 Ba1 C8 22.75(6) 2_566 2_566
O1 Ba1 C8 158.70(7) 2_655 2_566
O5 Ba1 C8 101.53(7) 2_556 2_566
O2 Ba1 C8 149.48(7) 2_655 2_566
O3 Ba1 C1 109.97(6) 1_545 2_655
O6 Ba1 C1 97.88(6) 2_665 2_655
O2 Ba1 C1 96.68(7) 1_455 2_655
O1 Ba1 C1 77.46(7) . 2_655
O4 Ba1 C1 150.10(6) 2_566 2_655
O3 Ba1 C1 158.96(7) 2_566 2_655
O1 Ba1 C1 21.93(7) 2_655 2_655
O5 Ba1 C1 76.60(6) 2_556 2_655
O2 Ba1 C1 22.40(6) 2_655 2_655
C8 Ba1 C1 167.13(7) 2_566 2_655
O3 Ba1 Ba1 121.81(4) 1_545 2
O6 Ba1 Ba1 106.78(4) 2_665 2
O2 Ba1 Ba1 42.17(4) 1_455 2
O1 Ba1 Ba1 133.32(4) . 2
O4 Ba1 Ba1 112.47(4) 2_566 2
O3 Ba1 Ba1 109.54(4) 2_566 2
O1 Ba1 Ba1 73.56(4) 2_655 2
O5 Ba1 Ba1 52.99(4) 2_556 2
O2 Ba1 Ba1 38.90(4) 2_655 2
C8 Ba1 Ba1 112.22(5) 2_566 2
C1 Ba1 Ba1 56.33(5) 2_655 2
C1 O1 Ba1 124.62(18) . .
C1 O1 Ba1 99.58(17) . 2_655
Ba1 O1 Ba1 120.00(7) . 2_655
C1 O2 Ba1 132.50(17) . 1_655
C1 O2 Ba1 92.07(18) . 2_655
Ba1 O2 Ba1 98.93(6) 1_655 2_655
C8 O3 Ba1 130.58(19) . 1_565
C8 O3 Ba1 95.73(17) . 2_566
Ba1 O3 Ba1 118.05(7) 1_565 2_566
C8 O4 Ba1 95.60(17) . 2_566
C4 O5 Ba1 134.16(18) . 2_556
C4 O5 H5 107(2) . .
Ba1 O5 H5 111(2) 2_556 .
C7 O6 Ba1 143.09(18) . 2_665
C7 O6 H6 108(2) . .
Ba1 O6 H6 108(2) 2_665 .
O1 C1 O2 123.4(3) . .
O1 C1 C2 117.8(3) . .
O2 C1 C2 118.8(3) . .
O1 C1 Ba1 58.49(15) . 2_655
O2 C1 Ba1 65.53(16) . 2_655
C2 C1 Ba1 169.6(2) . 2_655
C7 C2 C3 119.3(3) . .
C7 C2 C1 121.1(3) . .
C3 C2 C1 119.6(3) . .
C4 C3 C2 120.4(3) . .
C4 C3 H3A 119.8 . .
C2 C3 H3A 119.8 . .
O5 C4 C3 118.7(3) . .
O5 C4 C5 121.4(3) . .
C3 C4 C5 119.9(3) . .
C6 C5 C4 119.1(3) . .
C6 C5 C8 119.5(3) . .
C4 C5 C8 121.3(3) . .
C7 C6 C5 121.0(3) . .
C7 C6 H6A 119.5 . .
C5 C6 H6A 119.5 . .
O6 C7 C6 117.5(3) . .
O6 C7 C2 122.4(3) . .
C6 C7 C2 120.1(3) . .
O3 C8 O4 122.8(3) . .
O3 C8 C5 119.1(2) . .
O4 C8 C5 118.1(3) . .
O3 C8 Ba1 61.52(15) . 2_566
O4 C8 Ba1 61.36(15) . 2_566
C5 C8 Ba1 178.0(2) . 2_566

loop_
_geom_bond_atom_site_label_1
_geom_bond_atom_site_label_2
_geom_bond_distance
_geom_bond_site_symmetry_2
Ba1 O3 2.769(2) 1_545
Ba1 O6 2.826(2) 2_665
Ba1 O2 2.830(2) 1_455
Ba1 O1 2.852(2) .
Ba1 O4 2.853(2) 2_566
Ba1 O3 2.858(2) 2_566
Ba1 O1 2.872(2) 2_655
Ba1 O5 2.873(2) 2_556
Ba1 O2 3.025(2) 2_655
Ba1 C8 3.235(3) 2_566
Ba1 C1 3.322(3) 2_655
O1 C1 1.258(4) .
O1 Ba1 2.872(2) 2_655
O2 C1 1.267(4) .
O2 Ba1 2.830(2) 1_655
O2 Ba1 3.025(2) 2_655
O3 C8 1.257(4) .
O3 Ba1 2.769(2) 1_565
O3 Ba1 2.858(2) 2_566
O4 C8 1.272(3) .
O4 Ba1 2.853(2) 2_566
O5 C4 1.375(3) .
O5 Ba1 2.873(2) 2_556
O5 H5 0.818(10) .
O6 C7 1.374(3) .
O6 Ba1 2.826(2) 2_665
O6 H6 0.817(10) .
C1 C2 1.502(4) .
C1 Ba1 3.322(3) 2_655
C2 C7 1.397(4) .
C2 C3 1.400(4) .
C3 C4 1.383(4) .
C3 H3A 0.9500 .
C4 C5 1.404(4) .
C5 C6 1.391(4) .
C5 C8 1.496(4) .
C6 C7 1.375(4) .
C6 H6A 0.9500 .
C8 Ba1 3.235(3) 2_566

loop_
_geom_hbond_atom_site_label_D
_geom_hbond_atom_site_label_H
_geom_hbond_atom_site_label_A
_geom_hbond_distance_DH
_geom_hbond_distance_HA
_geom_hbond_distance_DA
_geom_hbond_angle_DHA
_geom_hbond_site_symmetry_A
O5 H5 O2 0.818(10) 2.37(3) 2.769(3) 111(3) 1_456
O5 H5 O4 0.818(10) 1.816(19) 2.559(3) 150(3) .
O6 H6 O2 0.817(10) 2.05(2) 2.756(3) 145(3) .
O6 H6 O4 0.817(10) 2.21(3) 2.687(3) 117(3) 1_654
C3 H3A O3 0.95 2.39 3.247(4) 149.3 1_545
C6 H6A O1 0.95 2.31 3.242(4) 166.5 1_565
O5 H5 O2 0.818(10) 2.37(3) 2.769(3) 111(3) 1_456
O5 H5 O4 0.818(10) 1.816(19) 2.559(3) 150(3) .
O6 H6 O2 0.817(10) 2.05(2) 2.756(3) 145(3) .
O6 H6 O4 0.817(10) 2.21(3) 2.687(3) 117(3) 1_654
C3 H3A O3 0.95 2.39 3.247(4) 149.3 1_545
C6 H6A O1 0.95 2.31 3.242(4) 166.5 1_565

loop_
_geom_torsion_atom_site_label_1
_geom_torsion_atom_site_label_2
_geom_torsion_atom_site_label_3
_geom_torsion_atom_site_label_4
_geom_torsion
_geom_torsion_site_symmetry_1
_geom_torsion_site_symmetry_4
Ba1 O1 C1 O2 -146.8(2) . .
Ba1 O1 C1 O2 -9.6(3) 2_655 .
Ba1 O1 C1 C2 31.7(3) . .
Ba1 O1 C1 C2 168.8(2) 2_655 .
Ba1 O1 C1 Ba1 -137.11(19) . 2_655
Ba1 O2 C1 O1 -95.1(3) 1_655 .
Ba1 O2 C1 O1 9.0(3) 2_655 .
Ba1 O2 C1 C2 86.5(3) 1_655 .
Ba1 O2 C1 C2 -169.4(2) 2_655 .
Ba1 O2 C1 Ba1 -104.1(2) 1_655 2_655
O1 C1 C2 C7 -142.9(3) . .
O2 C1 C2 C7 35.7(4) . .
Ba1 C1 C2 C7 -76.6(12) 2_655 .
O1 C1 C2 C3 34.9(4) . .
O2 C1 C2 C3 -146.6(3) . .
Ba1 C1 C2 C3 101.1(11) 2_655 .
C7 C2 C3 C4 0.2(5) . .
C1 C2 C3 C4 -177.6(3) . .
Ba1 O5 C4 C3 -34.5(4) 2_556 .
Ba1 O5 C4 C5 145.1(2) 2_556 .
C2 C3 C4 O5 -176.5(3) . .
C2 C3 C4 C5 3.8(5) . .
O5 C4 C5 C6 175.9(3) . .
C3 C4 C5 C6 -4.4(5) . .
O5 C4 C5 C8 -2.3(5) . .
C3 C4 C5 C8 177.4(3) . .
C4 C5 C6 C7 0.9(5) . .
C8 C5 C6 C7 179.2(3) . .
Ba1 O6 C7 C6 -0.4(5) 2_665 .
Ba1 O6 C7 C2 177.8(2) 2_665 .
C5 C6 C7 O6 -178.7(3) . .
C5 C6 C7 C2 3.1(5) . .
C3 C2 C7 O6 178.2(3) . .
C1 C2 C7 O6 -4.1(5) . .
C3 C2 C7 C6 -3.7(5) . .
C1 C2 C7 C6 174.1(3) . .
Ba1 O3 C8 O4 -131.8(2) 1_565 .
Ba1 O3 C8 O4 3.3(3) 2_566 .
Ba1 O3 C8 C5 47.1(4) 1_565 .
Ba1 O3 C8 C5 -177.8(2) 2_566 .
Ba1 O3 C8 Ba1 -135.1(2) 1_565 2_566
Ba1 O4 C8 O3 -3.3(3) 2_566 .
Ba1 O4 C8 C5 177.8(2) 2_566 .
C6 C5 C8 O3 10.4(4) . .
C4 C5 C8 O3 -171.4(3) . .
C6 C5 C8 O4 -170.7(3) . .
C4 C5 C8 O4 7.6(4) . .
